data_7159690
loop_
_publ_author_name
'Mali, Ghanshyam'
'Kumar Yadav, Vinay'
'Priya, Himani'
'Shukla, Manjari'
'Pandey, Peeyush'
'Kumar, Akhilesh'
'Paranjothy, Manikandan'
'Bhattacharyya, Sudipta'
'Erande, Rohan D.'

_publ_section_title
;
 The rapid construction and biological evaluation of densely substituted
 pyrrolo[1,2-<i>a</i>]indoles <i>via</i> a
 BF<sub>3</sub>&#xb7;OEt<sub>2</sub>-assisted cascade approach.
;
_journal_issue 48
_journal_name_full 'Organic &amp; biomolecular chemistry'
_journal_page_first 9659
_journal_page_last 9668
_journal_paper_doi 10.1039/d3ob01457f
_journal_volume 21
_journal_year 2023
_chemical_formula_moiety 'C36 H46 N2 O4'
_chemical_formula_sum 'C36 H46 N2 O4'
_chemical_formula_weight 570.75
_space_group_crystal_system triclinic
_space_group_IT_number 2
_space_group_name_Hall '-P 1'
_space_group_name_H-M_alt 'P -1'
_atom_sites_solution_hydrogens geom
_atom_sites_solution_primary dual
_audit_creation_date 2023-03-09
_audit_creation_method
;
Olex2 1.5
(compiled 2023.02.24 svn.rf166f9f3 for OlexSys, GUI svn.r6725)
;
_audit_update_record
;
2023-03-09 deposited with the CCDC.	2023-11-20 downloaded from the CCDC.
;
_cell_angle_alpha 98.1600(10)
_cell_angle_beta 91.3010(10)
_cell_angle_gamma 111.1680(10)
_cell_formula_units_Z 2
_cell_length_a 8.3075(3)
_cell_length_b 10.5823(3)
_cell_length_c 19.6489(7)
_cell_measurement_reflns_used 7590
_cell_measurement_temperature 100
_cell_measurement_theta_max 28.37
_cell_measurement_theta_min 2.49
_cell_volume 1589.39(9)
_computing_cell_refinement 'SAINT V8.40B (?, 2016)'
_computing_data_reduction 'SAINT V8.40B (?, 2016)'
_computing_molecular_graphics 'Olex2 1.5 (Dolomanov et al., 2009)'
_computing_publication_material 'Olex2 1.5 (Dolomanov et al., 2009)'
_computing_structure_refinement 'SHELXL 2016/6 (Sheldrick, 2015)'
_computing_structure_solution 'SHELXT 2014/5 (Sheldrick, 2014)'
_diffrn_ambient_temperature 100
_diffrn_measured_fraction_theta_full 1.000
_diffrn_measured_fraction_theta_max 0.992
_diffrn_measurement_device_type 'Bruker APEX-II CCD'
_diffrn_measurement_method '\f and \w scans'
_diffrn_radiation_type MoK\a
_diffrn_radiation_wavelength 0.71073
_diffrn_reflns_av_R_equivalents 0.0402
_diffrn_reflns_av_unetI/netI 0.0455
_diffrn_reflns_Laue_measured_fraction_full 1.000
_diffrn_reflns_Laue_measured_fraction_max 0.992
_diffrn_reflns_limit_h_max 11
_diffrn_reflns_limit_h_min -10
_diffrn_reflns_limit_k_max 14
_diffrn_reflns_limit_k_min -14
_diffrn_reflns_limit_l_max 26
_diffrn_reflns_limit_l_min -26
_diffrn_reflns_number 27606
_diffrn_reflns_point_group_measured_fraction_full 1.000
_diffrn_reflns_point_group_measured_fraction_max 0.992
_diffrn_reflns_theta_full 25.242
_diffrn_reflns_theta_max 28.461
_diffrn_reflns_theta_min 2.091
_diffrn_source_current 1.0
_diffrn_source_power 0.05
_diffrn_source_voltage 50.0
_diffrn_standards_number 0
_exptl_absorpt_coefficient_mu 0.077
_exptl_absorpt_correction_T_max 0.7457
_exptl_absorpt_correction_T_min 0.6863
_exptl_absorpt_correction_type empirical
_exptl_absorpt_process_details
;
SADABS-2016/2 (Bruker,2016/2) was used for absorption correction.
wR2(int) was 0.1002 before and 0.0497 after correction.
The Ratio of minimum to maximum transmission is 0.9203.
The \l/2 correction factor is Not present.
;
_exptl_crystal_colour colorless
_exptl_crystal_density_diffrn 1.193
_exptl_crystal_density_method 'NOT MEASURED'
_exptl_crystal_description block
_exptl_crystal_F_000 616
_exptl_crystal_size_max 0.5
_exptl_crystal_size_mid 0.2
_exptl_crystal_size_min 0.1
_refine_diff_density_max 0.377
_refine_diff_density_min -0.271
_refine_diff_density_rms 0.052
_refine_ls_extinction_method none
_refine_ls_goodness_of_fit_ref 1.032
_refine_ls_hydrogen_treatment constr
_refine_ls_matrix_type full
_refine_ls_number_parameters 389
_refine_ls_number_reflns 7957
_refine_ls_number_restraints 0
_refine_ls_restrained_S_all 1.032
_refine_ls_R_factor_all 0.0745
_refine_ls_R_factor_gt 0.0507
_refine_ls_shift/su_max 0.000
_refine_ls_shift/su_mean 0.000
_refine_ls_structure_factor_coef Fsqd
_refine_ls_weighting_details 'w=1/[\s^2^(Fo^2^)+(0.0521P)^2^+0.8199P] where P=(Fo^2^+2Fc^2^)/3'
_refine_ls_weighting_scheme calc
_refine_ls_wR_factor_gt 0.1179
_refine_ls_wR_factor_ref 0.1312
_reflns_Friedel_coverage 0.000
_reflns_number_gt 5953
_reflns_number_total 7957
_reflns_threshold_expression 'I > 2\s(I)'
_cod_data_source_file d3ob01457f2.cif
_cod_data_source_block 6decc_o_0m
_cod_depositor_comments 'Adding full bibliography for 7159689--7159690.cif.'
_cod_database_code 7159690
_shelx_shelxl_version_number 2016/6
_shelx_space_group_comment
;
The symmetry employed for this shelxl refinement is uniquely defined
by the following loop, which should always be used as a source of
symmetry information in preference to the above space-group names.
They are only intended as comments.
;
_shelx_estimated_absorpt_t_max 0.746
_shelx_estimated_absorpt_t_min 0.686
_olex2_refinement_description
;
1.a Ternary CH refined with riding coordinates:
 C18(H18), C28(H28), C30(H30)
1.b Secondary CH2 refined with riding coordinates:
 C29(H29A,H29B), C32(H32A,H32B), C35(H35A,H35B)
1.c Aromatic/amide H refined with riding coordinates:
 N1(H1), C6(H6), C23(H23), C12(H12), C21(H21), C22(H22), C20(H20)
1.d Idealised Me refined as rotating group:
 C17(H17A,H17B,H17C), C26(H26A,H26B,H26C), C3(H3A,H3B,H3C), C33(H33A,H33B,
 H33C), C1(H1A,H1B,H1C), C2(H2A,H2B,H2C), C11(H11A,H11B,H11C), C9(H9A,H9B,H9C),
 C36(H36A,H36B,H36C), C10(H10A,H10B,H10C)
;
_olex2_submission_special_instructions 'No special instructions were received'

loop_
_space_group_symop_operation_xyz
'x, y, z'
'-x, -y, -z'

loop_
_atom_site_label
_atom_site_type_symbol
_atom_site_fract_x
_atom_site_fract_y
_atom_site_fract_z
_atom_site_U_iso_or_equiv
_atom_site_adp_type
_atom_site_occupancy
_atom_site_site_symmetry_order
_atom_site_calc_flag
_atom_site_refinement_flags_posn
_atom_site_refinement_flags_adp
_atom_site_refinement_flags_occupancy
_atom_site_disorder_assembly
_atom_site_disorder_group
O2 O 0.37787(15) 0.87881(11) 0.67978(6) 0.0220(3) Uani 1 1 d . . . . .
O1 O 0.12537(15) 0.75878(12) 0.61652(6) 0.0230(3) Uani 1 1 d . . . . .
O4 O -0.03712(15) 0.26831(12) 0.76643(6) 0.0243(3) Uani 1 1 d . . . . .
O3 O 0.23622(15) 0.40519(13) 0.75876(6) 0.0284(3) Uani 1 1 d . . . . .
N2 N 0.39731(16) 0.49113(13) 0.60932(6) 0.0159(3) Uani 1 1 d . . . . .
N1 N 0.58549(16) 0.58923(13) 0.74850(6) 0.0156(3) Uani 1 1 d . . . . .
H1 H 0.494883 0.520195 0.753857 0.019 Uiso 1 1 calc R U . . .
C15 C 0.60012(19) 0.66925(15) 0.69743(7) 0.0150(3) Uani 1 1 d . . . . .
C14 C 0.73900(19) 0.63745(15) 0.78952(8) 0.0153(3) Uani 1 1 d . . . . .
C24 C 0.3513(2) 0.28192(16) 0.55107(8) 0.0167(3) Uani 1 1 d . . . . .
C16 C 0.76113(19) 0.77021(15) 0.70406(7) 0.0148(3) Uani 1 1 d . . . . .
C13 C 0.85216(19) 0.75144(15) 0.76267(8) 0.0156(3) Uani 1 1 d . . . . .
C31 C 0.2476(2) 0.76291(16) 0.65222(8) 0.0176(3) Uani 1 1 d . . . . .
C25 C 0.1866(2) 0.28584(16) 0.57073(8) 0.0173(3) Uani 1 1 d . . . . .
C5 C 0.7896(2) 0.59181(15) 0.84759(8) 0.0170(3) Uani 1 1 d . . . . .
C6 C 0.9565(2) 0.66762(16) 0.87662(8) 0.0194(3) Uani 1 1 d . . . . .
H6 H 0.994801 0.639841 0.914630 0.023 Uiso 1 1 calc R U . . .
C23 C 0.4014(2) 0.17954(16) 0.51519(8) 0.0190(3) Uani 1 1 d . . . . .
H23 H 0.319643 0.092534 0.499122 0.023 Uiso 1 1 calc R U . . .
C18 C 0.45330(19) 0.63365(15) 0.64365(8) 0.0148(3) Uani 1 1 d . . . . .
H18 H 0.489604 0.694601 0.609112 0.018 Uiso 1 1 calc R U . . .
C27 C 0.22239(19) 0.41559(15) 0.60566(8) 0.0159(3) Uani 1 1 d . . . . .
C28 C 0.12973(19) 0.50174(15) 0.64071(8) 0.0170(3) Uani 1 1 d . . . . .
H28 H 0.061409 0.520865 0.605005 0.020 Uiso 1 1 calc R U . . .
C19 C 0.4813(2) 0.41305(15) 0.57546(7) 0.0157(3) Uani 1 1 d . . . . .
C12 C 1.0195(2) 0.82446(15) 0.79484(8) 0.0171(3) Uani 1 1 d . . . . .
H12 H 1.094107 0.899541 0.777368 0.021 Uiso 1 1 calc R U . . .
C21 C 0.6994(2) 0.34166(17) 0.52724(8) 0.0200(3) Uani 1 1 d . . . . .
H21 H 0.814172 0.359806 0.517945 0.024 Uiso 1 1 calc R U . . .
C17 C 0.8311(2) 0.87925(16) 0.65979(8) 0.0183(3) Uani 1 1 d . . . . .
H17A H 0.742389 0.871251 0.625461 0.027 Uiso 1 1 calc R U . . .
H17B H 0.928007 0.868165 0.637591 0.027 Uiso 1 1 calc R U . . .
H17C H 0.867722 0.968111 0.687983 0.027 Uiso 1 1 calc R U . . .
C34 C 0.0838(2) 0.37059(16) 0.74206(8) 0.0199(3) Uani 1 1 d . . . . .
C4 C 0.6673(2) 0.46912(16) 0.87754(8) 0.0189(3) Uani 1 1 d . . . . .
C29 C 0.0057(2) 0.43457(17) 0.69350(8) 0.0196(3) Uani 1 1 d . . . . .
H29A H -0.028919 0.503562 0.720181 0.024 Uiso 1 1 calc R U . . .
H29B H -0.097624 0.364443 0.668891 0.024 Uiso 1 1 calc R U . . .
C7 C 1.0728(2) 0.78431(16) 0.85259(8) 0.0189(3) Uani 1 1 d . . . . .
C30 C 0.27875(19) 0.63890(15) 0.67105(8) 0.0159(3) Uani 1 1 d . . . . .
H30 H 0.287459 0.646834 0.721420 0.019 Uiso 1 1 calc R U . . .
C22 C 0.5746(2) 0.20990(17) 0.50403(8) 0.0206(3) Uani 1 1 d . . . . .
H22 H 0.608864 0.142079 0.480812 0.025 Uiso 1 1 calc R U . . .
C20 C 0.6552(2) 0.44504(16) 0.56364(8) 0.0184(3) Uani 1 1 d . . . . .
H20 H 0.737945 0.531773 0.579448 0.022 Uiso 1 1 calc R U . . .
C26 C 0.0145(2) 0.17035(16) 0.55411(9) 0.0219(3) Uani 1 1 d . . . . .
H26A H -0.018468 0.156572 0.505689 0.033 Uiso 1 1 calc R U . . .
H26B H -0.070966 0.192640 0.579979 0.033 Uiso 1 1 calc R U . . .
H26C H 0.022806 0.087898 0.566032 0.033 Uiso 1 1 calc R U . . .
C3 C 0.6019(2) 0.34093(16) 0.82162(9) 0.0230(3) Uani 1 1 d . . . . .
H3A H 0.538212 0.357177 0.784645 0.035 Uiso 1 1 calc R U . . .
H3B H 0.527914 0.264194 0.841064 0.035 Uiso 1 1 calc R U . . .
H3C H 0.698880 0.321307 0.804219 0.035 Uiso 1 1 calc R U . . .
C32 C 0.3708(2) 1.00790(16) 0.66500(9) 0.0222(3) Uani 1 1 d . . . . .
H32A H 0.308379 1.042905 0.699179 0.027 Uiso 1 1 calc R U . . .
H32B H 0.311515 0.994072 0.619885 0.027 Uiso 1 1 calc R U . . .
C33 C 0.5532(2) 1.10748(17) 0.66686(9) 0.0257(4) Uani 1 1 d . . . . .
H33A H 0.611528 1.074625 0.630932 0.039 Uiso 1 1 calc R U . . .
H33B H 0.612577 1.116339 0.710800 0.039 Uiso 1 1 calc R U . . .
H33C H 0.552495 1.195343 0.660056 0.039 Uiso 1 1 calc R U . . .
C1 C 0.5138(2) 0.50306(19) 0.90512(9) 0.0257(4) Uani 1 1 d . . . . .
H1A H 0.555725 0.582268 0.940580 0.039 Uiso 1 1 calc R U . . .
H1B H 0.437136 0.426381 0.923847 0.039 Uiso 1 1 calc R U . . .
H1C H 0.452526 0.521769 0.868193 0.039 Uiso 1 1 calc R U . . .
C8 C 1.2489(2) 0.86260(17) 0.89373(9) 0.0230(4) Uani 1 1 d . . . . .
C2 C 0.7576(2) 0.43480(19) 0.93755(9) 0.0279(4) Uani 1 1 d . . . . .
H2A H 0.855611 0.414681 0.921848 0.042 Uiso 1 1 calc R U . . .
H2B H 0.677813 0.356403 0.954046 0.042 Uiso 1 1 calc R U . . .
H2C H 0.795742 0.511897 0.974239 0.042 Uiso 1 1 calc R U . . .
C35 C 0.0254(2) 0.20361(19) 0.81644(10) 0.0295(4) Uani 1 1 d . . . . .
H35A H 0.093158 0.272209 0.854736 0.035 Uiso 1 1 calc R U . . .
H35B H 0.098014 0.157873 0.794979 0.035 Uiso 1 1 calc R U . . .
C11 C 1.3536(2) 0.99173(19) 0.86540(10) 0.0336(4) Uani 1 1 d . . . . .
H11A H 1.378966 0.966994 0.819092 0.050 Uiso 1 1 calc R U . . .
H11B H 1.459900 1.039582 0.893773 0.050 Uiso 1 1 calc R U . . .
H11C H 1.288023 1.050113 0.865439 0.050 Uiso 1 1 calc R U . . .
C9 C 1.2182(3) 0.9076(2) 0.96929(9) 0.0332(4) Uani 1 1 d . . . . .
H9A H 1.152359 0.965875 0.970121 0.050 Uiso 1 1 calc R U . . .
H9B H 1.327680 0.956830 0.995350 0.050 Uiso 1 1 calc R U . . .
H9C H 1.155566 0.827872 0.989223 0.050 Uiso 1 1 calc R U . . .
C36 C -0.1311(3) 0.10053(19) 0.84174(10) 0.0320(4) Uani 1 1 d . . . . .
H36A H -0.197471 0.033429 0.803423 0.048 Uiso 1 1 calc R U . . .
H36B H -0.201425 0.147000 0.863276 0.048 Uiso 1 1 calc R U . . .
H36C H -0.093819 0.055704 0.874591 0.048 Uiso 1 1 calc R U . . .
C10 C 1.3535(2) 0.7696(2) 0.89306(10) 0.0330(4) Uani 1 1 d . . . . .
H10A H 1.287731 0.687786 0.910788 0.049 Uiso 1 1 calc R U . . .
H10B H 1.460048 0.817187 0.921328 0.049 Uiso 1 1 calc R U . . .
H10C H 1.378503 0.745288 0.846631 0.049 Uiso 1 1 calc R U . . .

loop_
_atom_site_aniso_label
_atom_site_aniso_U_11
_atom_site_aniso_U_22
_atom_site_aniso_U_33
_atom_site_aniso_U_23
_atom_site_aniso_U_13
_atom_site_aniso_U_12
O2 0.0214(6) 0.0157(5) 0.0280(6) 0.0055(5) -0.0032(5) 0.0055(5)
O1 0.0178(6) 0.0244(6) 0.0287(6) 0.0048(5) -0.0016(5) 0.0098(5)
O4 0.0169(6) 0.0252(6) 0.0312(6) 0.0127(5) 0.0042(5) 0.0051(5)
O3 0.0158(6) 0.0369(7) 0.0305(7) 0.0157(5) 0.0004(5) 0.0035(5)
N2 0.0128(6) 0.0170(6) 0.0166(6) 0.0014(5) -0.0001(5) 0.0043(5)
N1 0.0135(6) 0.0155(6) 0.0158(6) 0.0052(5) 0.0001(5) 0.0022(5)
C15 0.0158(7) 0.0161(7) 0.0147(7) 0.0036(6) 0.0016(5) 0.0074(6)
C14 0.0141(7) 0.0156(7) 0.0152(7) 0.0018(6) 0.0000(5) 0.0048(6)
C24 0.0172(7) 0.0193(7) 0.0137(7) 0.0045(6) -0.0001(6) 0.0062(6)
C16 0.0139(7) 0.0151(7) 0.0152(7) 0.0027(6) 0.0000(5) 0.0052(6)
C13 0.0162(7) 0.0151(7) 0.0153(7) 0.0026(6) -0.0001(6) 0.0057(6)
C31 0.0149(7) 0.0210(8) 0.0171(7) 0.0035(6) 0.0047(6) 0.0066(6)
C25 0.0163(7) 0.0183(7) 0.0165(7) 0.0037(6) -0.0006(6) 0.0053(6)
C5 0.0172(7) 0.0162(7) 0.0174(7) 0.0042(6) 0.0014(6) 0.0056(6)
C6 0.0204(8) 0.0203(8) 0.0174(7) 0.0049(6) -0.0027(6) 0.0067(6)
C23 0.0225(8) 0.0192(8) 0.0153(7) 0.0034(6) -0.0016(6) 0.0074(6)
C18 0.0143(7) 0.0149(7) 0.0151(7) 0.0028(5) 0.0003(5) 0.0049(6)
C27 0.0122(7) 0.0179(7) 0.0163(7) 0.0048(6) -0.0001(5) 0.0033(6)
C28 0.0142(7) 0.0191(7) 0.0178(7) 0.0042(6) 0.0006(6) 0.0057(6)
C19 0.0172(7) 0.0180(7) 0.0133(7) 0.0036(6) -0.0001(5) 0.0077(6)
C12 0.0154(7) 0.0154(7) 0.0190(7) 0.0045(6) 0.0007(6) 0.0032(6)
C21 0.0172(8) 0.0284(8) 0.0166(7) 0.0049(6) 0.0017(6) 0.0106(7)
C17 0.0166(7) 0.0204(8) 0.0180(7) 0.0064(6) -0.0001(6) 0.0056(6)
C34 0.0165(8) 0.0222(8) 0.0199(8) 0.0039(6) 0.0047(6) 0.0053(6)
C4 0.0184(8) 0.0199(8) 0.0194(7) 0.0088(6) 0.0026(6) 0.0060(6)
C29 0.0133(7) 0.0223(8) 0.0227(8) 0.0052(6) 0.0037(6) 0.0051(6)
C7 0.0175(8) 0.0180(7) 0.0186(7) 0.0026(6) -0.0033(6) 0.0038(6)
C30 0.0144(7) 0.0163(7) 0.0165(7) 0.0033(6) 0.0005(6) 0.0048(6)
C22 0.0258(9) 0.0232(8) 0.0163(7) 0.0035(6) 0.0025(6) 0.0129(7)
C20 0.0150(7) 0.0216(8) 0.0171(7) 0.0041(6) 0.0004(6) 0.0048(6)
C26 0.0171(8) 0.0188(8) 0.0263(8) 0.0017(6) -0.0004(6) 0.0031(6)
C3 0.0202(8) 0.0182(8) 0.0300(9) 0.0080(7) 0.0024(7) 0.0047(6)
C32 0.0256(9) 0.0179(8) 0.0261(8) 0.0070(6) 0.0044(7) 0.0103(7)
C33 0.0258(9) 0.0208(8) 0.0280(9) 0.0056(7) -0.0036(7) 0.0054(7)
C1 0.0258(9) 0.0336(9) 0.0210(8) 0.0094(7) 0.0068(7) 0.0127(8)
C8 0.0200(8) 0.0221(8) 0.0227(8) 0.0045(7) -0.0073(6) 0.0030(7)
C2 0.0248(9) 0.0301(9) 0.0296(9) 0.0175(8) 0.0009(7) 0.0063(7)
C35 0.0262(9) 0.0308(9) 0.0340(10) 0.0155(8) 0.0037(8) 0.0097(8)
C11 0.0214(9) 0.0316(10) 0.0379(10) 0.0130(8) -0.0110(8) -0.0038(7)
C9 0.0323(10) 0.0330(10) 0.0262(9) -0.0004(8) -0.0056(8) 0.0048(8)
C36 0.0356(11) 0.0289(10) 0.0347(10) 0.0122(8) 0.0114(8) 0.0128(8)
C10 0.0257(9) 0.0349(10) 0.0367(10) 0.0032(8) -0.0084(8) 0.0107(8)

loop_
_atom_type_symbol
_atom_type_description
_atom_type_scat_dispersion_real
_atom_type_scat_dispersion_imag
_atom_type_scat_source
C C 0.0033 0.0016 'International Tables Vol C Tables 4.2.6.8 and 6.1.1.4'
H H 0.0000 0.0000 'International Tables Vol C Tables 4.2.6.8 and 6.1.1.4'
N N 0.0061 0.0033 'International Tables Vol C Tables 4.2.6.8 and 6.1.1.4'
O O 0.0106 0.0060 'International Tables Vol C Tables 4.2.6.8 and 6.1.1.4'

loop_
_geom_angle_atom_site_label_1
_geom_angle_atom_site_label_2
_geom_angle_atom_site_label_3
_geom_angle
_geom_angle_site_symmetry_1
_geom_angle_site_symmetry_3
_geom_angle_publ_flag
C31 O2 C32 117.46(12) . . ?
C34 O4 C35 116.08(13) . . ?
C27 N2 C18 116.23(12) . . ?
C19 N2 C18 133.87(13) . . ?
C19 N2 C27 109.81(12) . . ?
C15 N1 H1 125.3 . . ?
C14 N1 H1 125.3 . . ?
C14 N1 C15 109.33(12) . . ?
N1 C15 C18 119.87(13) . . ?
C16 C15 N1 110.03(13) . . ?
C16 C15 C18 130.01(14) . . ?
N1 C14 C13 106.64(13) . . ?
N1 C14 C5 131.33(14) . . ?
C5 C14 C13 122.03(14) . . ?
C23 C24 C25 133.39(15) . . ?
C23 C24 C19 118.51(14) . . ?
C19 C24 C25 108.10(13) . . ?
C15 C16 C13 106.10(13) . . ?
C15 C16 C17 127.60(14) . . ?
C13 C16 C17 126.31(13) . . ?
C14 C13 C16 107.90(13) . . ?
C12 C13 C14 119.89(13) . . ?
C12 C13 C16 132.20(14) . . ?
O2 C31 C30 110.35(13) . . ?
O1 C31 O2 124.32(15) . . ?
O1 C31 C30 125.32(14) . . ?
C24 C25 C26 125.87(14) . . ?
C27 C25 C24 105.53(13) . . ?
C27 C25 C26 128.59(14) . . ?
C14 C5 C4 122.45(14) . . ?
C6 C5 C14 115.22(14) . . ?
C6 C5 C4 122.31(14) . . ?
C5 C6 H6 117.6 . . ?
C5 C6 C7 124.75(14) . . ?
C7 C6 H6 117.6 . . ?
C24 C23 H23 120.5 . . ?
C22 C23 C24 119.04(15) . . ?
C22 C23 H23 120.5 . . ?
N2 C18 C15 112.24(12) . . ?
N2 C18 H18 109.1 . . ?
N2 C18 C30 101.24(11) . . ?
C15 C18 H18 109.1 . . ?
C15 C18 C30 115.70(12) . . ?
C30 C18 H18 109.1 . . ?
N2 C27 C28 109.97(13) . . ?
C25 C27 N2 110.43(13) . . ?
C25 C27 C28 139.60(14) . . ?
C27 C28 H28 107.8 . . ?
C27 C28 C29 114.83(13) . . ?
C27 C28 C30 103.61(12) . . ?
C29 C28 H28 107.8 . . ?
C29 C28 C30 114.67(13) . . ?
C30 C28 H28 107.8 . . ?
N2 C19 C24 106.12(13) . . ?
N2 C19 C20 131.05(14) . . ?
C20 C19 C24 122.82(14) . . ?
C13 C12 H12 120.1 . . ?
C7 C12 C13 119.79(14) . . ?
C7 C12 H12 120.1 . . ?
C22 C21 H21 119.2 . . ?
C20 C21 H21 119.2 . . ?
C20 C21 C22 121.53(15) . . ?
C16 C17 H17A 109.5 . . ?
C16 C17 H17B 109.5 . . ?
C16 C17 H17C 109.5 . . ?
H17A C17 H17B 109.5 . . ?
H17A C17 H17C 109.5 . . ?
H17B C17 H17C 109.5 . . ?
O4 C34 C29 111.97(13) . . ?
O3 C34 O4 122.31(15) . . ?
O3 C34 C29 125.72(15) . . ?
C5 C4 C3 110.01(13) . . ?
C5 C4 C1 109.37(13) . . ?
C5 C4 C2 112.07(13) . . ?
C3 C4 C2 107.50(13) . . ?
C1 C4 C3 110.07(14) . . ?
C1 C4 C2 107.76(13) . . ?
C28 C29 H29A 108.9 . . ?
C28 C29 H29B 108.9 . . ?
C34 C29 C28 113.43(13) . . ?
C34 C29 H29A 108.9 . . ?
C34 C29 H29B 108.9 . . ?
H29A C29 H29B 107.7 . . ?
C6 C7 C8 118.12(14) . . ?
C12 C7 C6 118.29(14) . . ?
C12 C7 C8 123.55(14) . . ?
C31 C30 C18 110.42(12) . . ?
C31 C30 C28 112.21(12) . . ?
C31 C30 H30 108.6 . . ?
C18 C30 H30 108.6 . . ?
C28 C30 C18 108.31(12) . . ?
C28 C30 H30 108.6 . . ?
C23 C22 C21 121.10(15) . . ?
C23 C22 H22 119.4 . . ?
C21 C22 H22 119.4 . . ?
C19 C20 H20 121.5 . . ?
C21 C20 C19 116.96(14) . . ?
C21 C20 H20 121.5 . . ?
C25 C26 H26A 109.5 . . ?
C25 C26 H26B 109.5 . . ?
C25 C26 H26C 109.5 . . ?
H26A C26 H26B 109.5 . . ?
H26A C26 H26C 109.5 . . ?
H26B C26 H26C 109.5 . . ?
C4 C3 H3A 109.5 . . ?
C4 C3 H3B 109.5 . . ?
C4 C3 H3C 109.5 . . ?
H3A C3 H3B 109.5 . . ?
H3A C3 H3C 109.5 . . ?
H3B C3 H3C 109.5 . . ?
O2 C32 H32A 110.2 . . ?
O2 C32 H32B 110.2 . . ?
O2 C32 C33 107.63(13) . . ?
H32A C32 H32B 108.5 . . ?
C33 C32 H32A 110.2 . . ?
C33 C32 H32B 110.2 . . ?
C32 C33 H33A 109.5 . . ?
C32 C33 H33B 109.5 . . ?
C32 C33 H33C 109.5 . . ?
H33A C33 H33B 109.5 . . ?
H33A C33 H33C 109.5 . . ?
H33B C33 H33C 109.5 . . ?
C4 C1 H1A 109.5 . . ?
C4 C1 H1B 109.5 . . ?
C4 C1 H1C 109.5 . . ?
H1A C1 H1B 109.5 . . ?
H1A C1 H1C 109.5 . . ?
H1B C1 H1C 109.5 . . ?
C7 C8 C9 108.92(14) . . ?
C11 C8 C7 112.21(13) . . ?
C11 C8 C9 107.40(15) . . ?
C11 C8 C10 109.23(16) . . ?
C10 C8 C7 110.01(14) . . ?
C10 C8 C9 108.99(15) . . ?
C4 C2 H2A 109.5 . . ?
C4 C2 H2B 109.5 . . ?
C4 C2 H2C 109.5 . . ?
H2A C2 H2B 109.5 . . ?
H2A C2 H2C 109.5 . . ?
H2B C2 H2C 109.5 . . ?
O4 C35 H35A 110.2 . . ?
O4 C35 H35B 110.2 . . ?
O4 C35 C36 107.61(14) . . ?
H35A C35 H35B 108.5 . . ?
C36 C35 H35A 110.2 . . ?
C36 C35 H35B 110.2 . . ?
C8 C11 H11A 109.5 . . ?
C8 C11 H11B 109.5 . . ?
C8 C11 H11C 109.5 . . ?
H11A C11 H11B 109.5 . . ?
H11A C11 H11C 109.5 . . ?
H11B C11 H11C 109.5 . . ?
C8 C9 H9A 109.5 . . ?
C8 C9 H9B 109.5 . . ?
C8 C9 H9C 109.5 . . ?
H9A C9 H9B 109.5 . . ?
H9A C9 H9C 109.5 . . ?
H9B C9 H9C 109.5 . . ?
C35 C36 H36A 109.5 . . ?
C35 C36 H36B 109.5 . . ?
C35 C36 H36C 109.5 . . ?
H36A C36 H36B 109.5 . . ?
H36A C36 H36C 109.5 . . ?
H36B C36 H36C 109.5 . . ?
C8 C10 H10A 109.5 . . ?
C8 C10 H10B 109.5 . . ?
C8 C10 H10C 109.5 . . ?
H10A C10 H10B 109.5 . . ?
H10A C10 H10C 109.5 . . ?
H10B C10 H10C 109.5 . . ?

loop_
_geom_bond_atom_site_label_1
_geom_bond_atom_site_label_2
_geom_bond_distance
_geom_bond_site_symmetry_2
_geom_bond_publ_flag
O2 C31 1.3395(19) . ?
O2 C32 1.4574(19) . ?
O1 C31 1.2053(19) . ?
O4 C34 1.3392(19) . ?
O4 C35 1.459(2) . ?
O3 C34 1.2072(19) . ?
N2 C18 1.4616(19) . ?
N2 C27 1.3769(19) . ?
N2 C19 1.3759(19) . ?
N1 H1 0.8600 . ?
N1 C15 1.3824(19) . ?
N1 C14 1.3795(19) . ?
C15 C16 1.367(2) . ?
C15 C18 1.498(2) . ?
C14 C13 1.415(2) . ?
C14 C5 1.412(2) . ?
C24 C25 1.443(2) . ?
C24 C23 1.402(2) . ?
C24 C19 1.424(2) . ?
C16 C13 1.439(2) . ?
C16 C17 1.500(2) . ?
C13 C12 1.405(2) . ?
C31 C30 1.518(2) . ?
C25 C27 1.369(2) . ?
C25 C26 1.499(2) . ?
C5 C6 1.386(2) . ?
C5 C4 1.535(2) . ?
C6 H6 0.9300 . ?
C6 C7 1.417(2) . ?
C23 H23 0.9300 . ?
C23 C22 1.386(2) . ?
C18 H18 0.9800 . ?
C18 C30 1.575(2) . ?
C27 C28 1.500(2) . ?
C28 H28 0.9800 . ?
C28 C29 1.540(2) . ?
C28 C30 1.555(2) . ?
C19 C20 1.393(2) . ?
C12 H12 0.9300 . ?
C12 C7 1.384(2) . ?
C21 H21 0.9300 . ?
C21 C22 1.408(2) . ?
C21 C20 1.387(2) . ?
C17 H17A 0.9600 . ?
C17 H17B 0.9600 . ?
C17 H17C 0.9600 . ?
C34 C29 1.504(2) . ?
C4 C3 1.536(2) . ?
C4 C1 1.535(2) . ?
C4 C2 1.537(2) . ?
C29 H29A 0.9700 . ?
C29 H29B 0.9700 . ?
C7 C8 1.537(2) . ?
C30 H30 0.9800 . ?
C22 H22 0.9300 . ?
C20 H20 0.9300 . ?
C26 H26A 0.9600 . ?
C26 H26B 0.9600 . ?
C26 H26C 0.9600 . ?
C3 H3A 0.9600 . ?
C3 H3B 0.9600 . ?
C3 H3C 0.9600 . ?
C32 H32A 0.9700 . ?
C32 H32B 0.9700 . ?
C32 C33 1.497(2) . ?
C33 H33A 0.9600 . ?
C33 H33B 0.9600 . ?
C33 H33C 0.9600 . ?
C1 H1A 0.9600 . ?
C1 H1B 0.9600 . ?
C1 H1C 0.9600 . ?
C8 C11 1.521(2) . ?
C8 C9 1.549(2) . ?
C8 C10 1.530(2) . ?
C2 H2A 0.9600 . ?
C2 H2B 0.9600 . ?
C2 H2C 0.9600 . ?
C35 H35A 0.9700 . ?
C35 H35B 0.9700 . ?
C35 C36 1.512(2) . ?
C11 H11A 0.9600 . ?
C11 H11B 0.9600 . ?
C11 H11C 0.9600 . ?
C9 H9A 0.9600 . ?
C9 H9B 0.9600 . ?
C9 H9C 0.9600 . ?
C36 H36A 0.9600 . ?
C36 H36B 0.9600 . ?
C36 H36C 0.9600 . ?
C10 H10A 0.9600 . ?
C10 H10B 0.9600 . ?
C10 H10C 0.9600 . ?

loop_
_geom_torsion_atom_site_label_1
_geom_torsion_atom_site_label_2
_geom_torsion_atom_site_label_3
_geom_torsion_atom_site_label_4
_geom_torsion
_geom_torsion_site_symmetry_1
_geom_torsion_site_symmetry_2
_geom_torsion_site_symmetry_3
_geom_torsion_site_symmetry_4
_geom_torsion_publ_flag
O2 C31 C30 C18 -59.61(16) . . . . ?
O2 C31 C30 C28 179.46(12) . . . . ?
O1 C31 C30 C18 119.08(16) . . . . ?
O1 C31 C30 C28 -1.8(2) . . . . ?
O4 C34 C29 C28 -153.92(13) . . . . ?
O3 C34 C29 C28 26.7(2) . . . . ?
N2 C18 C30 C31 -131.09(12) . . . . ?
N2 C18 C30 C28 -7.86(14) . . . . ?
N2 C27 C28 C29 -129.86(14) . . . . ?
N2 C27 C28 C30 -4.04(16) . . . . ?
N2 C19 C20 C21 179.86(15) . . . . ?
N1 C15 C16 C13 0.19(17) . . . . ?
N1 C15 C16 C17 -179.82(14) . . . . ?
N1 C15 C18 N2 -53.18(18) . . . . ?
N1 C15 C18 C30 62.32(18) . . . . ?
N1 C14 C13 C16 0.08(16) . . . . ?
N1 C14 C13 C12 178.87(13) . . . . ?
N1 C14 C5 C6 -179.36(15) . . . . ?
N1 C14 C5 C4 -0.7(3) . . . . ?
C15 N1 C14 C13 0.04(16) . . . . ?
C15 N1 C14 C5 -179.83(15) . . . . ?
C15 C16 C13 C14 -0.17(17) . . . . ?
C15 C16 C13 C12 -178.75(16) . . . . ?
C15 C18 C30 C31 107.32(14) . . . . ?
C15 C18 C30 C28 -129.46(13) . . . . ?
C14 N1 C15 C16 -0.15(17) . . . . ?
C14 N1 C15 C18 176.89(13) . . . . ?
C14 C13 C12 C7 0.1(2) . . . . ?
C14 C5 C6 C7 0.8(2) . . . . ?
C14 C5 C4 C3 56.67(19) . . . . ?
C14 C5 C4 C1 -64.34(19) . . . . ?
C14 C5 C4 C2 176.22(14) . . . . ?
C24 C25 C27 N2 -0.48(17) . . . . ?
C24 C25 C27 C28 178.71(18) . . . . ?
C24 C23 C22 C21 -0.9(2) . . . . ?
C24 C19 C20 C21 -0.9(2) . . . . ?
C16 C15 C18 N2 123.19(17) . . . . ?
C16 C15 C18 C30 -121.31(17) . . . . ?
C16 C13 C12 C7 178.55(16) . . . . ?
C13 C14 C5 C6 0.8(2) . . . . ?
C13 C14 C5 C4 179.41(14) . . . . ?
C13 C12 C7 C6 1.4(2) . . . . ?
C13 C12 C7 C8 -176.27(15) . . . . ?
C31 O2 C32 C33 -150.90(14) . . . . ?
C25 C24 C23 C22 179.42(16) . . . . ?
C25 C24 C19 N2 0.95(16) . . . . ?
C25 C24 C19 C20 -178.42(14) . . . . ?
C25 C27 C28 C29 50.9(3) . . . . ?
C25 C27 C28 C30 176.76(19) . . . . ?
C5 C14 C13 C16 179.97(13) . . . . ?
C5 C14 C13 C12 -1.2(2) . . . . ?
C5 C6 C7 C12 -1.9(2) . . . . ?
C5 C6 C7 C8 175.87(15) . . . . ?
C6 C5 C4 C3 -124.80(16) . . . . ?
C6 C5 C4 C1 114.18(17) . . . . ?
C6 C5 C4 C2 -5.3(2) . . . . ?
C6 C7 C8 C11 -175.24(16) . . . . ?
C6 C7 C8 C9 -56.47(19) . . . . ?
C6 C7 C8 C10 62.9(2) . . . . ?
C23 C24 C25 C27 179.52(16) . . . . ?
C23 C24 C25 C26 -1.6(3) . . . . ?
C23 C24 C19 N2 -178.90(13) . . . . ?
C23 C24 C19 C20 1.7(2) . . . . ?
C18 N2 C27 C25 178.24(12) . . . . ?
C18 N2 C27 C28 -1.20(18) . . . . ?
C18 N2 C19 C24 -177.67(15) . . . . ?
C18 N2 C19 C20 1.6(3) . . . . ?
C18 C15 C16 C13 -176.46(14) . . . . ?
C18 C15 C16 C17 3.5(3) . . . . ?
C27 N2 C18 C15 129.71(14) . . . . ?
C27 N2 C18 C30 5.73(16) . . . . ?
C27 N2 C19 C24 -1.26(16) . . . . ?
C27 N2 C19 C20 178.04(15) . . . . ?
C27 C28 C29 C34 46.70(18) . . . . ?
C27 C28 C30 C31 129.56(13) . . . . ?
C27 C28 C30 C18 7.42(15) . . . . ?
C19 N2 C18 C15 -54.1(2) . . . . ?
C19 N2 C18 C30 -178.04(15) . . . . ?
C19 N2 C27 C25 1.12(17) . . . . ?
C19 N2 C27 C28 -178.32(12) . . . . ?
C19 C24 C25 C27 -0.30(17) . . . . ?
C19 C24 C25 C26 178.63(14) . . . . ?
C19 C24 C23 C22 -0.8(2) . . . . ?
C12 C7 C8 C11 2.4(2) . . . . ?
C12 C7 C8 C9 121.16(17) . . . . ?
C12 C7 C8 C10 -119.44(18) . . . . ?
C17 C16 C13 C14 179.85(14) . . . . ?
C17 C16 C13 C12 1.3(3) . . . . ?
C34 O4 C35 C36 175.21(14) . . . . ?
C4 C5 C6 C7 -177.84(15) . . . . ?
C29 C28 C30 C31 -104.53(15) . . . . ?
C29 C28 C30 C18 133.34(13) . . . . ?
C30 C28 C29 C34 -73.16(17) . . . . ?
C22 C21 C20 C19 -0.8(2) . . . . ?
C20 C21 C22 C23 1.7(2) . . . . ?
C26 C25 C27 N2 -179.38(15) . . . . ?
C26 C25 C27 C28 -0.2(3) . . . . ?
C32 O2 C31 O1 -0.4(2) . . . . ?
C32 O2 C31 C30 178.29(13) . . . . ?
C35 O4 C34 O3 2.0(2) . . . . ?
C35 O4 C34 C29 -177.39(14) . . . . ?
